data_4003706
loop_
_publ_author_name
'Hodges, James M.'
'Xia, Yi'
'Malliakas, Christos D.'
'Slade, Tyler J.'
'Wolverton, Chris'
'Kanatzidis, Mercouri G.'

_publ_section_title
;
 Mixed-Valent Copper Chalcogenides: Tuning Structures and Electronic
 Properties Using Multiple Anions
;
_journal_name_full 'Chemistry of Materials'
_journal_paper_doi 10.1021/acs.chemmater.0c03620
_journal_year 2020
_chemical_formula_moiety '2(Cu2.12 Rb0.5 S Te0.5)'
_chemical_formula_sum 'Cu4.23 Rb S2 Te'
_chemical_formula_weight 545.96
_space_group_crystal_system tetragonal
_space_group_IT_number 123
_space_group_name_Hall '-P 4 2'
_space_group_name_H-M_alt 'P 4/m m m'
_audit_creation_date 2019-06-09
_audit_creation_method
;
Olex2 1.2
(compiled 2018.05.29 svn.r3508 for OlexSys, GUI svn.r5506)
;
_cell_angle_alpha 90
_cell_angle_beta 90
_cell_angle_gamma 90
_cell_formula_units_Z 1
_cell_length_a 3.9063(2)
_cell_length_b 3.9063(2)
_cell_length_c 10.4360(9)
_cell_measurement_reflns_used 2155
_cell_measurement_temperature 299(2)
_cell_measurement_theta_max 40.042
_cell_measurement_theta_min 3.905
_cell_volume 159.245(18)
_computing_cell_refinement 'SAINT V8.34A (Bruker, 2017)'
_computing_data_collection 'APEX2 V2017.3 (Bruker, 2017)'
_computing_data_reduction 'Bruker SAINT'
_computing_molecular_graphics 'Olex2 (Dolomanov et al., 2009)'
_computing_publication_material 'Olex2 (Dolomanov et al., 2009)'
_computing_structure_refinement 'XL (Sheldrick, 2008)'
_diffrn_ambient_temperature 299.19
_diffrn_detector_area_resol_mean 8
_diffrn_measured_fraction_theta_full 0.992
_diffrn_measured_fraction_theta_max 0.963
_diffrn_measurement_device_type 'Bruker Kappa APEX CCD area detector'
_diffrn_measurement_method '\w and \f scans'
_diffrn_radiation_monochromator Triumph
_diffrn_radiation_type MoK\a
_diffrn_radiation_wavelength 0.71073
_diffrn_reflns_av_R_equivalents 0.0354
_diffrn_reflns_av_unetI/netI 0.0179
_diffrn_reflns_Laue_measured_fraction_full 0.992
_diffrn_reflns_Laue_measured_fraction_max 0.963
_diffrn_reflns_limit_h_max 7
_diffrn_reflns_limit_h_min -6
_diffrn_reflns_limit_k_max 7
_diffrn_reflns_limit_k_min -7
_diffrn_reflns_limit_l_max 18
_diffrn_reflns_limit_l_min -18
_diffrn_reflns_number 4060
_diffrn_reflns_point_group_measured_fraction_full 0.992
_diffrn_reflns_point_group_measured_fraction_max 0.963
_diffrn_reflns_theta_full 25.242
_diffrn_reflns_theta_max 41.163
_diffrn_reflns_theta_min 1.951
_diffrn_source 'sealed tube'
_exptl_absorpt_coefficient_mu 26.522
_exptl_absorpt_correction_T_max 0.7481
_exptl_absorpt_correction_T_min 0.4620
_exptl_absorpt_correction_type multi-scan
_exptl_absorpt_process_details
'SADABS-2016/2 (Bruker,2016/2) was used for absorption correction. wR2(int) was 0.0951 before and 0.0471 after correction. The Ratio of minimum to maximum transmission is 0.6176. The \l/2 correction factor is Not present.'
_exptl_crystal_colour black
_exptl_crystal_colour_primary black
_exptl_crystal_density_diffrn 5.693
_exptl_crystal_description plate
_exptl_crystal_F_000 244
_exptl_crystal_size_max 0.049
_exptl_crystal_size_mid 0.014
_exptl_crystal_size_min 0.010
_refine_diff_density_max 0.795
_refine_diff_density_min -0.894
_refine_diff_density_rms 0.153
_refine_ls_extinction_coef 0.0071(13)
_refine_ls_extinction_expression Fc^*^=kFc[1+0.001xFc^2^\l^3^/sin(2\q)]^-1/4^
_refine_ls_extinction_method 'SHELXL-2014/7 (Sheldrick 2014'
_refine_ls_goodness_of_fit_ref 1.133
_refine_ls_hydrogen_treatment undef
_refine_ls_matrix_type full
_refine_ls_number_parameters 16
_refine_ls_number_reflns 365
_refine_ls_number_restraints 0
_refine_ls_restrained_S_all 1.133
_refine_ls_R_factor_all 0.0211
_refine_ls_R_factor_gt 0.0173
_refine_ls_shift/su_max 0.000
_refine_ls_shift/su_mean 0.000
_refine_ls_structure_factor_coef Fsqd
_refine_ls_weighting_details 'w=1/[\s^2^(Fo^2^)+0.2668P] where P=(Fo^2^+2Fc^2^)/3'
_refine_ls_weighting_scheme calc
_refine_ls_wR_factor_gt 0.0336
_refine_ls_wR_factor_ref 0.0343
_reflns_Friedel_coverage 0.000
_reflns_number_gt 333
_reflns_number_total 365
_reflns_threshold_expression 'I > 2\s(I)'
_cod_data_source_file cm0c03620_si_004.cif
_cod_data_source_block rbcu4tes2_2
_cod_original_cell_volume 159.24(2)
_cod_database_code 4003706
_shelx_shelxl_version_number 2014/7
_shelx_space_group_comment
;
The symmetry employed for this shelxl refinement is uniquely defined
by the following loop, which should always be used as a source of
symmetry information in preference to the above space-group names.
They are only intended as comments.
;
_olex2_refinement_description
;
;
_olex2_submission_special_instructions 'No special instructions were received'

loop_
_space_group_symop_operation_xyz
'x, y, z'
'-x, -y, z'
'-y, x, z'
'y, -x, z'
'-x, y, -z'
'x, -y, -z'
'y, x, -z'
'-y, -x, -z'
'-x, -y, -z'
'x, y, -z'
'y, -x, -z'
'-y, x, -z'
'x, -y, z'
'-x, y, z'
'-y, -x, z'
'y, x, z'

loop_
_atom_site_label
_atom_site_type_symbol
_atom_site_fract_x
_atom_site_fract_y
_atom_site_fract_z
_atom_site_U_iso_or_equiv
_atom_site_adp_type
_atom_site_occupancy
_atom_site_site_symmetry_order
_atom_site_calc_flag
_atom_site_refinement_flags_posn
_atom_site_refinement_flags_adp
_atom_site_refinement_flags_occupancy
_atom_site_disorder_assembly
_atom_site_disorder_group
Cu1 Cu 1.0000 0.0000 1.0000 0.0214(9) Uani 0.232(4) 16 d S T P . .
Cu2 Cu 0.5000 0.0000 0.81298(4) 0.02041(9) Uani 1 4 d S T P . .
Rb1 Rb -0.5000 -0.5000 0.5000 0.01818(11) Uani 1 16 d S T P . .
S1 S 0.0000 0.0000 0.69558(8) 0.01227(15) Uani 1 8 d S T P . .
Te1 Te 1.5000 0.5000 1.0000 0.01450(8) Uani 1 16 d S T P . .

loop_
_atom_site_aniso_label
_atom_site_aniso_U_11
_atom_site_aniso_U_22
_atom_site_aniso_U_33
_atom_site_aniso_U_23
_atom_site_aniso_U_13
_atom_site_aniso_U_12
Cu1 0.0224(11) 0.0224(11) 0.0193(15) 0.000 0.000 0.000
Cu2 0.01292(14) 0.02400(17) 0.02430(18) 0.000 0.000 0.000
Rb1 0.01865(15) 0.01865(15) 0.0172(2) 0.000 0.000 0.000
S1 0.0118(2) 0.0118(2) 0.0132(3) 0.000 0.000 0.000
Te1 0.01673(10) 0.01673(10) 0.01003(13) 0.000 0.000 0.000

loop_
_atom_type_symbol
_atom_type_description
_atom_type_scat_dispersion_real
_atom_type_scat_dispersion_imag
_atom_type_scat_source
Cu Cu 0.3201 1.2651 'International Tables Vol C Tables 4.2.6.8 and 6.1.1.4'
Rb Rb -0.9393 2.9676 'International Tables Vol C Tables 4.2.6.8 and 6.1.1.4'
S S 0.1246 0.1234 'International Tables Vol C Tables 4.2.6.8 and 6.1.1.4'
Te Te -0.5308 1.6751 'International Tables Vol C Tables 4.2.6.8 and 6.1.1.4'

loop_
_geom_angle_atom_site_label_1
_geom_angle_atom_site_label_2
_geom_angle_atom_site_label_3
_geom_angle
_geom_angle_site_symmetry_1
_geom_angle_site_symmetry_3
_geom_angle_publ_flag
Cu2 Cu1 Cu2 180.0 11_667 3_645 ?
Cu2 Cu1 Cu2 119.976(8) 9_757 3_655 ?
Cu2 Cu1 Cu2 89.959(13) 9_657 . ?
Cu2 Cu1 Cu2 90.041(13) 3_645 3_655 ?
Cu2 Cu1 Cu2 119.976(8) 11_667 . ?
Cu2 Cu1 Cu2 119.976(8) 11_657 . ?
Cu2 Cu1 Cu2 89.959(13) 11_667 3_655 ?
Cu2 Cu1 Cu2 60.024(8) 11_667 9_757 ?
Cu2 Cu1 Cu2 119.976(7) 9_657 3_655 ?
Cu2 Cu1 Cu2 60.024(8) 1_655 3_655 ?
Cu2 Cu1 Cu2 180.0 9_757 . ?
Cu2 Cu1 Cu2 119.976(8) 3_645 9_757 ?
Cu2 Cu1 Cu2 119.976(7) 11_657 1_655 ?
Cu2 Cu1 Cu2 180.0 9_657 1_655 ?
Cu2 Cu1 Cu2 119.976(8) 3_645 9_657 ?
Cu2 Cu1 Cu2 90.041(13) 11_667 11_657 ?
Cu2 Cu1 Cu2 90.041(13) 9_757 9_657 ?
Cu2 Cu1 Cu2 180.0 11_657 3_655 ?
Cu2 Cu1 Cu2 60.024(8) 11_657 9_657 ?
Cu2 Cu1 Cu2 89.959(13) 3_645 11_657 ?
Cu2 Cu1 Cu2 119.976(8) 11_667 1_655 ?
Cu2 Cu1 Cu2 60.024(8) 3_645 . ?
Cu2 Cu1 Cu2 60.024(8) 3_645 1_655 ?
Cu2 Cu1 Cu2 60.024(8) 9_757 11_657 ?
Cu2 Cu1 Cu2 89.959(13) 9_757 1_655 ?
Cu2 Cu1 Cu2 90.041(13) 1_655 . ?
Cu2 Cu1 Cu2 60.024(8) 11_667 9_657 ?
Cu2 Cu1 Cu2 60.024(8) 3_655 . ?
Cu2 Cu1 Te1 120.012(4) 11_667 1_445 ?
Cu2 Cu1 Te1 120.012(4) 3_645 . ?
Cu2 Cu1 Te1 59.988(4) 1_655 . ?
Cu2 Cu1 Te1 59.988(4) 11_667 . ?
Cu2 Cu1 Te1 120.012(4) 11_657 . ?
Cu2 Cu1 Te1 59.988(4) 3_645 1_545 ?
Cu2 Cu1 Te1 59.988(4) . 1_445 ?
Cu2 Cu1 Te1 120.012(4) . 1_545 ?
Cu2 Cu1 Te1 59.988(4) 9_757 . ?
Cu2 Cu1 Te1 120.012(4) 1_655 1_455 ?
Cu2 Cu1 Te1 120.012(4) 9_657 . ?
Cu2 Cu1 Te1 120.012(4) 9_757 1_445 ?
Cu2 Cu1 Te1 59.988(4) 3_655 . ?
Cu2 Cu1 Te1 120.012(4) . . ?
Cu2 Cu1 Te1 120.012(4) 9_757 1_455 ?
Cu2 Cu1 Te1 59.988(4) 11_657 1_445 ?
Cu2 Cu1 Te1 59.988(4) 9_657 1_455 ?
Cu2 Cu1 Te1 120.012(4) 11_657 1_455 ?
Cu2 Cu1 Te1 59.988(4) 3_655 1_455 ?
Cu2 Cu1 Te1 59.988(4) 9_657 1_445 ?
Cu2 Cu1 Te1 120.012(4) 11_667 1_545 ?
Cu2 Cu1 Te1 59.988(4) . 1_455 ?
Cu2 Cu1 Te1 59.988(4) 9_757 1_545 ?
Cu2 Cu1 Te1 120.012(4) 1_655 1_445 ?
Cu2 Cu1 Te1 120.012(4) 9_657 1_545 ?
Cu2 Cu1 Te1 59.988(4) 11_657 1_545 ?
Cu2 Cu1 Te1 120.012(4) 3_655 1_545 ?
Cu2 Cu1 Te1 120.012(4) 3_655 1_445 ?
Cu2 Cu1 Te1 59.988(4) 3_645 1_445 ?
Cu2 Cu1 Te1 59.988(4) 1_655 1_545 ?
Cu2 Cu1 Te1 120.012(4) 3_645 1_455 ?
Cu2 Cu1 Te1 59.988(4) 11_667 1_455 ?
Te1 Cu1 Te1 180.0 1_445 . ?
Te1 Cu1 Te1 180.0 1_455 1_545 ?
Te1 Cu1 Te1 90.0 1_445 1_455 ?
Te1 Cu1 Te1 90.0 . 1_545 ?
Te1 Cu1 Te1 90.0 . 1_455 ?
Te1 Cu1 Te1 90.0 1_445 1_545 ?
Cu1 Cu2 Cu1 90.041(13) . 1_455 ?
Cu1 Cu2 Cu2 120.012(4) . 3_545 ?
Cu1 Cu2 Cu2 120.012(4) . 3 ?
Cu1 Cu2 Cu2 120.012(4) 1_455 3_645 ?
Cu1 Cu2 Cu2 59.988(4) . 3_645 ?
Cu1 Cu2 Cu2 120.012(4) 1_455 3_655 ?
Cu1 Cu2 Cu2 59.988(4) 1_455 3 ?
Cu1 Cu2 Cu2 59.988(4) 1_455 3_545 ?
Cu1 Cu2 Cu2 59.988(4) . 3_655 ?
Cu1 Cu2 Rb1 127.349(5) 1_455 1_655 ?
Cu1 Cu2 Rb1 127.349(5) . 1_665 ?
Cu1 Cu2 Rb1 127.349(5) 1_455 1_665 ?
Cu1 Cu2 Rb1 127.349(5) . 1_655 ?
Cu1 Cu2 Te1 60.024(8) 1_455 1_445 ?
Cu1 Cu2 Te1 60.024(8) . 1_445 ?
Cu2 Cu2 Cu2 90.0 3_655 3 ?
Cu2 Cu2 Cu2 180.0 3_645 3 ?
Cu2 Cu2 Cu2 90.0 3_545 3 ?
Cu2 Cu2 Cu2 90.0 3_545 3_645 ?
Cu2 Cu2 Cu2 180.0 3_545 3_655 ?
Cu2 Cu2 Cu2 90.0 3_655 3_645 ?
Cu2 Cu2 Rb1 68.722(2) 3_545 1_655 ?
Cu2 Cu2 Rb1 68.722(3) 3_655 1_665 ?
Cu2 Cu2 Rb1 111.279(2) 3 1_655 ?
Cu2 Cu2 Rb1 111.279(2) 3_545 1_665 ?
Cu2 Cu2 Rb1 68.722(3) 3 1_665 ?
Cu2 Cu2 Rb1 111.279(3) 3_645 1_665 ?
Cu2 Cu2 Rb1 111.279(2) 3_655 1_655 ?
Cu2 Cu2 Rb1 68.722(3) 3_645 1_655 ?
Rb1 Cu2 Rb1 61.757(8) 1_655 1_665 ?
S1 Cu2 Cu1 167.12(2) . . ?
S1 Cu2 Cu1 77.080(19) . 1_455 ?
S1 Cu2 Cu1 77.080(19) 1_655 . ?
S1 Cu2 Cu1 167.12(2) 1_655 1_455 ?
S1 Cu2 Cu2 126.799(10) . 3_645 ?
S1 Cu2 Cu2 126.799(10) 1_655 3 ?
S1 Cu2 Cu2 53.201(10) . 3_545 ?
S1 Cu2 Cu2 53.201(10) . 3 ?
S1 Cu2 Cu2 126.799(10) 1_655 3_545 ?
S1 Cu2 Cu2 126.799(10) . 3_655 ?
S1 Cu2 Cu2 53.201(10) 1_655 3_645 ?
S1 Cu2 Cu2 53.201(10) 1_655 3_655 ?
S1 Cu2 Rb1 62.866(17) 1_655 1_665 ?
S1 Cu2 Rb1 62.866(17) . 1_665 ?
S1 Cu2 Rb1 62.866(17) . 1_655 ?
S1 Cu2 Rb1 62.866(17) 1_655 1_655 ?
S1 Cu2 S1 115.80(4) . 1_655 ?
S1 Cu2 Te1 112.063(13) 1_655 1_455 ?
S1 Cu2 Te1 112.063(13) . 1_445 ?
S1 Cu2 Te1 112.063(13) . 1_455 ?
S1 Cu2 Te1 112.063(13) 1_655 1_445 ?
Te1 Cu2 Cu1 60.024(7) 1_455 . ?
Te1 Cu2 Cu1 60.024(8) 1_455 1_455 ?
Te1 Cu2 Cu2 120.012(4) 1_445 3 ?
Te1 Cu2 Cu2 120.012(4) 1_445 3_655 ?
Te1 Cu2 Cu2 120.012(4) 1_455 3_645 ?
Te1 Cu2 Cu2 59.988(4) 1_455 3 ?
Te1 Cu2 Cu2 120.012(4) 1_455 3_545 ?
Te1 Cu2 Cu2 59.988(4) 1_445 3_645 ?
Te1 Cu2 Cu2 59.988(4) 1_445 3_545 ?
Te1 Cu2 Cu2 59.988(4) 1_455 3_655 ?
Te1 Cu2 Rb1 104.101(6) 1_445 1_655 ?
Te1 Cu2 Rb1 104.101(6) 1_455 1_665 ?
Te1 Cu2 Rb1 165.858(9) 1_445 1_665 ?
Te1 Cu2 Rb1 165.858(9) 1_455 1_655 ?
Te1 Cu2 Te1 90.041(13) 1_455 1_445 ?
Cu2 Rb1 Cu2 42.557(5) 9_546 11_456 ?
Cu2 Rb1 Cu2 42.557(5) 1_455 3_545 ?
Cu2 Rb1 Cu2 137.443(5) 1_455 11_456 ?
Cu2 Rb1 Cu2 180.0 3_545 11_456 ?
Cu2 Rb1 Cu2 137.443(5) 3_545 9_546 ?
Cu2 Rb1 Cu2 180.0 1_455 9_546 ?
S1 Rb1 Cu2 36.687(10) 9_456 11_456 ?
S1 Rb1 Cu2 77.398(12) 9_456 9_546 ?
S1 Rb1 Cu2 77.398(12) 9_556 9_546 ?
S1 Rb1 Cu2 143.313(10) 9_446 3_545 ?
S1 Rb1 Cu2 143.313(10) 1_455 9_546 ?
S1 Rb1 Cu2 36.687(9) . 1_455 ?
S1 Rb1 Cu2 102.602(12) 1_445 11_456 ?
S1 Rb1 Cu2 77.398(12) 1_445 1_455 ?
S1 Rb1 Cu2 102.602(12) 9_456 1_455 ?
S1 Rb1 Cu2 143.313(10) 9_456 3_545 ?
S1 Rb1 Cu2 36.687(9) 9_446 9_546 ?
S1 Rb1 Cu2 102.602(12) 1_445 9_546 ?
S1 Rb1 Cu2 102.602(12) 9_556 3_545 ?
S1 Rb1 Cu2 77.398(12) 9_556 11_456 ?
S1 Rb1 Cu2 143.313(10) 9_546 1_455 ?
S1 Rb1 Cu2 77.398(12) 9_546 11_456 ?
S1 Rb1 Cu2 102.602(12) 1_545 9_546 ?
S1 Rb1 Cu2 102.602(12) 9_546 3_545 ?
S1 Rb1 Cu2 36.687(10) 1_455 1_455 ?
S1 Rb1 Cu2 77.398(12) 1_455 3_545 ?
S1 Rb1 Cu2 77.398(12) 1_445 3_545 ?
S1 Rb1 Cu2 36.687(10) 1_545 3_545 ?
S1 Rb1 Cu2 36.687(10) 9_546 9_546 ?
S1 Rb1 Cu2 36.687(9) 9_446 11_456 ?
S1 Rb1 Cu2 102.602(12) 9_556 1_455 ?
S1 Rb1 Cu2 143.313(10) 9_446 1_455 ?
S1 Rb1 Cu2 143.313(9) . 9_546 ?
S1 Rb1 Cu2 143.313(10) 1_545 11_456 ?
S1 Rb1 Cu2 102.602(12) 1_455 11_456 ?
S1 Rb1 Cu2 143.313(9) . 11_456 ?
S1 Rb1 Cu2 36.687(9) . 3_545 ?
S1 Rb1 Cu2 77.398(12) 1_545 1_455 ?
S1 Rb1 S1 110.681(12) 9_546 . ?
S1 Rb1 S1 69.319(12) 9_446 9_456 ?
S1 Rb1 S1 180.0 9_556 1_445 ?
S1 Rb1 S1 107.08(2) 9_446 9_556 ?
S1 Rb1 S1 107.08(2) . 1_445 ?
S1 Rb1 S1 69.319(12) 9_446 9_546 ?
S1 Rb1 S1 107.08(2) 1_455 1_545 ?
S1 Rb1 S1 69.319(12) 1_455 . ?
S1 Rb1 S1 72.92(2) 9_456 1_455 ?
S1 Rb1 S1 180.00(2) 9_446 . ?
S1 Rb1 S1 110.681(12) 9_446 1_545 ?
S1 Rb1 S1 69.319(12) 1_545 . ?
S1 Rb1 S1 110.681(12) 1_455 9_556 ?
S1 Rb1 S1 72.92(2) 9_546 1_545 ?
S1 Rb1 S1 107.08(2) 9_456 9_546 ?
S1 Rb1 S1 72.92(2) 9_556 . ?
S1 Rb1 S1 110.681(12) 1_545 9_556 ?
S1 Rb1 S1 69.319(12) 9_546 9_556 ?
S1 Rb1 S1 110.681(12) 9_456 . ?
S1 Rb1 S1 72.92(2) 9_446 1_445 ?
S1 Rb1 S1 69.319(12) 1_455 1_445 ?
S1 Rb1 S1 180.00(2) 9_546 1_455 ?
S1 Rb1 S1 69.319(12) 1_545 1_445 ?
S1 Rb1 S1 110.681(12) 9_456 1_445 ?
S1 Rb1 S1 110.681(12) 9_446 1_455 ?
S1 Rb1 S1 180.0 9_456 1_545 ?
S1 Rb1 S1 110.681(12) 9_546 1_445 ?
S1 Rb1 S1 69.319(12) 9_456 9_556 ?
Cu2 S1 Cu2 73.597(19) . 3 ?
Cu2 S1 Cu2 73.597(19) 3_545 1_455 ?
Cu2 S1 Cu2 115.80(4) 3 3_545 ?
Cu2 S1 Cu2 73.597(19) 3 1_455 ?
Cu2 S1 Cu2 73.597(19) . 3_545 ?
Cu2 S1 Cu2 115.80(4) . 1_455 ?
Cu2 S1 Rb1 142.897(6) 3_545 1_565 ?
Cu2 S1 Rb1 80.448(10) 3_545 1_655 ?
Cu2 S1 Rb1 142.897(6) 3_545 1_665 ?
Cu2 S1 Rb1 142.897(6) 1_455 1_665 ?
Cu2 S1 Rb1 80.447(10) . 1_665 ?
Cu2 S1 Rb1 80.448(10) 3 1_665 ?
Cu2 S1 Rb1 142.897(6) 3 1_655 ?
Cu2 S1 Rb1 80.447(10) . 1_655 ?
Cu2 S1 Rb1 142.897(6) 3 . ?
Cu2 S1 Rb1 80.448(10) 3 1_565 ?
Cu2 S1 Rb1 80.448(10) 3_545 . ?
Cu2 S1 Rb1 142.897(6) 1_455 1_655 ?
Cu2 S1 Rb1 142.897(6) . 1_565 ?
Cu2 S1 Rb1 80.448(10) 1_455 1_565 ?
Cu2 S1 Rb1 142.897(6) . . ?
Cu2 S1 Rb1 80.448(10) 1_455 . ?
Rb1 S1 Rb1 69.318(12) . 1_655 ?
Rb1 S1 Rb1 107.08(2) . 1_665 ?
Rb1 S1 Rb1 107.08(2) 1_565 1_655 ?
Rb1 S1 Rb1 69.318(12) . 1_565 ?
Rb1 S1 Rb1 69.319(12) 1_565 1_665 ?
Rb1 S1 Rb1 69.319(12) 1_655 1_665 ?
Cu1 Te1 Cu1 90.0 1_665 1_565 ?
Cu1 Te1 Cu1 180.0 1_655 1_565 ?
Cu1 Te1 Cu1 180.0 . 1_665 ?
Cu1 Te1 Cu1 90.0 . 1_565 ?
Cu1 Te1 Cu1 90.0 1_665 1_655 ?
Cu1 Te1 Cu1 90.0 . 1_655 ?
Cu2 Te1 Cu1 120.012(4) 11_767 . ?
Cu2 Te1 Cu1 120.012(4) 9_767 1_655 ?
Cu2 Te1 Cu1 59.988(4) 9_767 1_565 ?
Cu2 Te1 Cu1 120.012(4) 3_655 1_655 ?
Cu2 Te1 Cu1 120.012(4) 1_665 1_655 ?
Cu2 Te1 Cu1 59.988(4) 3_655 1_565 ?
Cu2 Te1 Cu1 59.988(4) 1_665 1_565 ?
Cu2 Te1 Cu1 59.988(4) 3_655 . ?
Cu2 Te1 Cu1 120.012(4) 11_667 1_655 ?
Cu2 Te1 Cu1 59.988(4) 3_755 1_655 ?
Cu2 Te1 Cu1 120.012(4) 11_767 1_565 ?
Cu2 Te1 Cu1 120.012(4) 9_767 . ?
Cu2 Te1 Cu1 59.988(4) 11_667 1_565 ?
Cu2 Te1 Cu1 120.012(4) 3_755 1_565 ?
Cu2 Te1 Cu1 59.988(4) 9_757 . ?
Cu2 Te1 Cu1 59.988(4) 1_655 . ?
Cu2 Te1 Cu1 120.012(4) 3_655 1_665 ?
Cu2 Te1 Cu1 59.988(4) 1_655 1_655 ?
Cu2 Te1 Cu1 59.988(4) 9_767 1_665 ?
Cu2 Te1 Cu1 59.988(4) 11_667 . ?
Cu2 Te1 Cu1 120.012(4) 1_655 1_665 ?
Cu2 Te1 Cu1 59.988(4) 9_757 1_655 ?
Cu2 Te1 Cu1 120.012(4) 11_667 1_665 ?
Cu2 Te1 Cu1 120.012(4) 3_755 . ?
Cu2 Te1 Cu1 59.988(4) 3_755 1_665 ?
Cu2 Te1 Cu1 120.012(4) 1_655 1_565 ?
Cu2 Te1 Cu1 59.988(4) 1_665 1_665 ?
Cu2 Te1 Cu1 120.012(4) 1_665 . ?
Cu2 Te1 Cu1 59.988(4) 11_767 1_655 ?
Cu2 Te1 Cu1 120.012(4) 9_757 1_565 ?
Cu2 Te1 Cu1 59.988(4) 11_767 1_665 ?
Cu2 Te1 Cu1 120.012(4) 9_757 1_665 ?
Cu2 Te1 Cu2 119.976(8) 11_767 1_665 ?
Cu2 Te1 Cu2 89.959(13) 3_655 11_667 ?
Cu2 Te1 Cu2 60.024(8) 3_655 1_655 ?
Cu2 Te1 Cu2 119.976(8) 11_767 1_655 ?
Cu2 Te1 Cu2 90.041(13) 3_655 3_755 ?
Cu2 Te1 Cu2 60.024(8) 1_655 3_755 ?
Cu2 Te1 Cu2 119.976(8) 3_655 9_767 ?
Cu2 Te1 Cu2 60.024(8) 3_655 1_665 ?
Cu2 Te1 Cu2 119.976(8) 1_655 11_667 ?
Cu2 Te1 Cu2 89.959(13) 11_767 3_755 ?
Cu2 Te1 Cu2 180.0 9_767 1_655 ?
Cu2 Te1 Cu2 89.959(13) 9_767 1_665 ?
Cu2 Te1 Cu2 180.0 1_665 9_757 ?
Cu2 Te1 Cu2 90.041(13) 11_767 11_667 ?
Cu2 Te1 Cu2 60.024(8) 11_767 9_757 ?
Cu2 Te1 Cu2 180.0 11_767 3_655 ?
Cu2 Te1 Cu2 119.976(8) 3_655 9_757 ?
Cu2 Te1 Cu2 60.024(8) 9_767 11_667 ?
Cu2 Te1 Cu2 90.041(13) 9_767 9_757 ?
Cu2 Te1 Cu2 119.976(7) 11_667 1_665 ?
Cu2 Te1 Cu2 89.959(13) 1_655 9_757 ?
Cu2 Te1 Cu2 119.976(8) 9_767 3_755 ?
Cu2 Te1 Cu2 60.024(8) 11_667 9_757 ?
Cu2 Te1 Cu2 60.024(8) 3_755 1_665 ?
Cu2 Te1 Cu2 119.976(7) 3_755 9_757 ?
Cu2 Te1 Cu2 180.0 11_667 3_755 ?
Cu2 Te1 Cu2 90.041(13) 1_655 1_665 ?
Cu2 Te1 Cu2 60.024(8) 11_767 9_767 ?

loop_
_geom_bond_atom_site_label_1
_geom_bond_atom_site_label_2
_geom_bond_distance
_geom_bond_site_symmetry_2
_geom_bond_publ_flag
Cu1 Cu2 2.7612(3) 11_667 ?
Cu1 Cu2 2.7612(3) 3_655 ?
Cu1 Cu2 2.7612(3) 1_655 ?
Cu1 Cu2 2.7612(3) 9_657 ?
Cu1 Cu2 2.7612(3) 11_657 ?
Cu1 Cu2 2.7612(3) . ?
Cu1 Cu2 2.7612(3) 3_645 ?
Cu1 Cu2 2.7612(3) 9_757 ?
Cu1 Te1 2.76217(14) 1_445 ?
Cu1 Te1 2.76217(14) . ?
Cu1 Te1 2.76217(14) 1_455 ?
Cu1 Te1 2.76217(14) 1_545 ?
Cu2 Cu1 2.7612(3) 1_455 ?
Cu2 Cu2 2.76217(14) 3_645 ?
Cu2 Cu2 2.76217(14) 3_655 ?
Cu2 Cu2 2.76217(14) 3 ?
Cu2 Cu2 2.76217(14) 3_545 ?
Cu2 Rb1 3.8057(4) 1_655 ?
Cu2 Rb1 3.8057(4) 1_665 ?
Cu2 S1 2.3056(5) . ?
Cu2 S1 2.3056(5) 1_655 ?
Cu2 Te1 2.7612(3) 1_455 ?
Cu2 Te1 2.7612(3) 1_445 ?
Rb1 Cu2 3.8057(4) 9_546 ?
Rb1 Cu2 3.8057(4) 11_456 ?
Rb1 Cu2 3.8057(4) 3_545 ?
Rb1 Cu2 3.8057(4) 1_455 ?
Rb1 S1 3.4344(5) 9_456 ?
Rb1 S1 3.4344(5) 1_455 ?
Rb1 S1 3.4344(5) 9_546 ?
Rb1 S1 3.4344(5) 1_445 ?
Rb1 S1 3.4344(5) 9_556 ?
Rb1 S1 3.4344(5) 1_545 ?
Rb1 S1 3.4344(5) 9_446 ?
Rb1 S1 3.4344(5) . ?
S1 Cu2 2.3056(5) 3 ?
S1 Cu2 2.3056(5) 3_545 ?
S1 Cu2 2.3056(5) 1_455 ?
S1 Rb1 3.4344(5) 1_655 ?
S1 Rb1 3.4344(5) 1_565 ?
S1 Rb1 3.4344(5) 1_665 ?
Te1 Cu1 2.76217(14) 1_665 ?
Te1 Cu1 2.76217(13) 1_565 ?
Te1 Cu1 2.76217(14) 1_655 ?
Te1 Cu2 2.7612(3) 11_667 ?
Te1 Cu2 2.7612(3) 9_767 ?
Te1 Cu2 2.7612(3) 3_755 ?
Te1 Cu2 2.7612(3) 11_767 ?
Te1 Cu2 2.7612(3) 1_655 ?
Te1 Cu2 2.7612(3) 3_655 ?
Te1 Cu2 2.7612(3) 9_757 ?
Te1 Cu2 2.7612(3) 1_665 ?
